data_4072171
loop_
_publ_author_name
'Shen, Hao'
'Chan, Hoi-Shan'
'Xie, Zuowei'

_publ_section_title
;
 Synthesis and Structural Characterization of Constrained-Geometry
 Organolanthanide Chlorides and Alkyls Incorporating the Ligand
 [\h5:\s-(C9H6)C2B10H10]2&#x2212;
;
_journal_issue 20
_journal_name_full Organometallics
_journal_page_first 5309
_journal_paper_doi 10.1021/om8006344
_journal_volume 27
_journal_year 2008
_chemical_formula_sum 'C54 H96 B20 Cl4 K2 O8 Y2'
_chemical_formula_weight 1487.33
_chemical_name_systematic
; 
 ? 
;
_space_group_IT_number 2
_symmetry_cell_setting triclinic
_symmetry_space_group_name_Hall '-P 1'
_symmetry_space_group_name_H-M 'P -1'
_atom_sites_solution_hydrogens geom
_atom_sites_solution_primary direct
_atom_sites_solution_secondary difmap
_audit_creation_method SHELXL-97
_cell_angle_alpha 61.7190(10)
_cell_angle_beta 76.4900(10)
_cell_angle_gamma 73.4350(10)
_cell_formula_units_Z 1
_cell_length_a 10.3117(9)
_cell_length_b 15.4772(13)
_cell_length_c 16.0368(14)
_cell_measurement_reflns_used 2681
_cell_measurement_temperature 293(2)
_cell_measurement_theta_max 21.60
_cell_measurement_theta_min 2.39
_cell_volume 2145.6(3)
_computing_cell_refinement 'BRUKER SMART CCD DIFFRACTOMETER'
_computing_data_collection 'BRUKER SMART CCD DIFFRACTOMETER'
_computing_data_reduction 'BRUKER SMART CCD DIFFRACTOMETER'
_computing_molecular_graphics 'SIEMENS SHELXTL'
_computing_publication_material 'SIEMENS SHELXTL'
_computing_structure_refinement 'SHELXL-97 (Sheldrick, 1997)'
_computing_structure_solution 'SHELXS-97 (Sheldrick, 1990)'
_diffrn_ambient_temperature 293(2)
_diffrn_measured_fraction_theta_full 0.989
_diffrn_measured_fraction_theta_max 0.989
_diffrn_measurement_device_type 'BRUKER SMART CCD DIFFRACTOMETER'
_diffrn_measurement_method 'OMEGA SCAN'
_diffrn_radiation_monochromator graphite
_diffrn_radiation_source 'fine-focus sealed tube'
_diffrn_radiation_type MoK\a
_diffrn_radiation_wavelength 0.71073
_diffrn_reflns_av_R_equivalents 0.0239
_diffrn_reflns_av_sigmaI/netI 0.0570
_diffrn_reflns_limit_h_max 12
_diffrn_reflns_limit_h_min -12
_diffrn_reflns_limit_k_max 16
_diffrn_reflns_limit_k_min -18
_diffrn_reflns_limit_l_max 19
_diffrn_reflns_limit_l_min -19
_diffrn_reflns_number 11742
_diffrn_reflns_theta_full 25.00
_diffrn_reflns_theta_max 25.00
_diffrn_reflns_theta_min 2.07
_exptl_absorpt_coefficient_mu 1.607
_exptl_absorpt_correction_T_max 1.0000
_exptl_absorpt_correction_T_min 0.6042
_exptl_absorpt_correction_type SADABS
_exptl_crystal_colour yellow
_exptl_crystal_density_diffrn 1.151
_exptl_crystal_density_method 'not measured'
_exptl_crystal_description block
_exptl_crystal_F_000 768
_exptl_crystal_size_max 0.40
_exptl_crystal_size_mid 0.30
_exptl_crystal_size_min 0.20
_refine_diff_density_max 1.469
_refine_diff_density_min -0.509
_refine_diff_density_rms 0.143
_refine_ls_extinction_method none
_refine_ls_goodness_of_fit_ref 1.085
_refine_ls_hydrogen_treatment riding
_refine_ls_matrix_type full
_refine_ls_number_parameters 406
_refine_ls_number_reflns 7472
_refine_ls_number_restraints 32
_refine_ls_restrained_S_all 1.093
_refine_ls_R_factor_all 0.1204
_refine_ls_R_factor_gt 0.0822
_refine_ls_shift/su_max 0.006
_refine_ls_shift/su_mean 0.001
_refine_ls_structure_factor_coef Fsqd
_refine_ls_weighting_details 'calc w=1/[\s^2^(Fo^2^)+(0.1954P)^2^+0.7799P] where P=(Fo^2^+2Fc^2^)/3'
_refine_ls_weighting_scheme calc
_refine_ls_wR_factor_gt 0.2709
_refine_ls_wR_factor_ref 0.3005
_reflns_number_gt 4893
_reflns_number_total 7472
_reflns_threshold_expression >2sigma(I)
_cod_data_source_file om8006344_si_001.cif
_cod_data_source_block 3a
_cod_depositor_comments
;
The following automatic conversions were performed:

'_symmetry_cell_setting' value 'Triclinic' changed to 'triclinic'
according to /home/saulius/struct/CIF-dictionaries/cif_core.dic
dictionary named 'cif_core.dic' version 2.4.1 from 2010-06-29.

Automatic conversion script
Id: cif_fix_values 1715 2011-07-08 13:25:40Z adriana 
;
_cod_original_sg_symbol_H-M P-1
_cod_database_code 4072171

loop_
_symmetry_equiv_pos_as_xyz
'x, y, z'
'-x, -y, -z'

loop_
_atom_site_label
_atom_site_type_symbol
_atom_site_fract_x
_atom_site_fract_y
_atom_site_fract_z
_atom_site_U_iso_or_equiv
_atom_site_adp_type
_atom_site_occupancy
_atom_site_symmetry_multiplicity
_atom_site_calc_flag
_atom_site_refinement_flags
Y1 Y 0.83526(7) 0.72924(5) 0.74098(5) 0.0562(3) Uani 1 1 d .
K1 K 0.9712(2) 0.41494(14) 0.92337(13) 0.0748(5) Uani 1 1 d .
Cl1 Cl 1.00084(19) 0.63135(14) 0.87157(13) 0.0636(5) Uani 1 1 d .
Cl2 Cl 0.8776(3) 0.56329(16) 0.72269(17) 0.0807(7) Uani 1 1 d .
O1 O 1.0477(5) 0.7565(4) 0.6430(4) 0.0716(15) Uani 1 1 d D
O2 O 0.7831(6) 0.8061(4) 0.5796(4) 0.0742(16) Uani 1 1 d D
O3 O 1.1474(13) 0.2980(8) 0.8464(7) 0.157(4) Uani 1 1 d D
O4 O 0.8023(8) 0.2868(6) 0.9899(5) 0.110(2) Uani 1 1 d D
B3 B 0.6689(10) 0.9885(7) 0.6771(7) 0.071(2) Uani 1 1 d .
H3 H 0.6254 0.9800 0.6255 0.085 Uiso 1 1 calc R
B4 B 0.5639(13) 1.0246(8) 0.7652(8) 0.084(3) Uani 1 1 d .
H4 H 0.4521 1.0398 0.7707 0.100 Uiso 1 1 calc R
B5 B 0.6469(12) 0.9658(8) 0.8678(9) 0.086(3) Uani 1 1 d .
H5 H 0.5907 0.9435 0.9397 0.103 Uiso 1 1 calc R
B6 B 0.8098(9) 0.8930(7) 0.8378(7) 0.064(2) Uani 1 1 d .
H6 H 0.8583 0.8213 0.8920 0.076 Uiso 1 1 calc R
B7 B 0.8204(11) 1.0347(7) 0.6456(8) 0.074(3) Uani 1 1 d .
H7 H 0.8754 1.0573 0.5733 0.088 Uiso 1 1 calc R
B8 B 0.6622(13) 1.1092(8) 0.6704(9) 0.091(3) Uani 1 1 d .
H8 H 0.6153 1.1803 0.6146 0.109 Uiso 1 1 calc R
B9 B 0.6490(13) 1.0916(9) 0.7886(9) 0.092(3) Uani 1 1 d .
H9 H 0.5931 1.1515 0.8098 0.110 Uiso 1 1 calc R
B10 B 0.8060(12) 1.0076(8) 0.8369(9) 0.084(3) Uani 1 1 d .
H10 H 0.8523 1.0119 0.8898 0.101 Uiso 1 1 calc R
B11 B 0.9068(11) 0.9747(7) 0.7471(7) 0.072(3) Uani 1 1 d .
H11 H 1.0187 0.9587 0.7412 0.087 Uiso 1 1 calc R
B12 B 0.8100(13) 1.0983(8) 0.7146(9) 0.088(3) Uani 1 1 d .
H12 H 0.8583 1.1629 0.6879 0.106 Uiso 1 1 calc R
C1 C 0.6635(8) 0.9078(6) 0.7941(6) 0.066(2) Uani 1 1 d .
C2 C 0.8170(8) 0.9101(6) 0.7248(6) 0.0643(19) Uani 1 1 d .
C11 C 0.6199(7) 0.8132(6) 0.8214(6) 0.0616(19) Uani 1 1 d .
C12 C 0.6470(8) 0.7194(6) 0.9038(6) 0.0629(19) Uani 1 1 d .
C13 C 0.6829(8) 0.6916(7) 0.9930(6) 0.072(2) Uani 1 1 d .
H13A H 0.6972 0.7396 1.0072 0.086 Uiso 1 1 calc R
C14 C 0.6973(9) 0.5930(7) 1.0601(6) 0.079(2) Uani 1 1 d .
H14A H 0.7183 0.5751 1.1202 0.095 Uiso 1 1 calc R
C15 C 0.6806(9) 0.5198(7) 1.0386(8) 0.091(3) Uani 1 1 d .
H15A H 0.6932 0.4536 1.0847 0.109 Uiso 1 1 calc R
C16 C 0.6453(8) 0.5420(6) 0.9499(7) 0.077(2) Uani 1 1 d .
H16A H 0.5754 0.5076 0.9549 0.092 Uiso 1 1 calc R
C17 C 0.6228(8) 0.6454(6) 0.8841(6) 0.068(2) Uani 1 1 d .
C18 C 0.5761(8) 0.6934(7) 0.7936(7) 0.074(2) Uani 1 1 d .
H18A H 0.5359 0.6624 0.7675 0.089 Uiso 1 1 calc R
C19 C 0.5695(8) 0.7953(6) 0.7578(6) 0.070(2) Uani 1 1 d .
H19A H 0.5180 0.8473 0.7053 0.084 Uiso 1 1 calc R
C21 C 1.1340(8) 0.8073(7) 0.6576(7) 0.088(3) Uani 1 1 d D
H21A H 1.1166 0.7984 0.7230 0.105 Uiso 1 1 calc R
H21B H 1.1146 0.8785 0.6158 0.105 Uiso 1 1 calc R
C22 C 1.2822(11) 0.7619(15) 0.6357(14) 0.192(9) Uani 1 1 d D
H22A H 1.3348 0.7401 0.6876 0.231 Uiso 1 1 calc R
H22B H 1.3252 0.8082 0.5772 0.231 Uiso 1 1 calc R
C23 C 1.2626(16) 0.6726(13) 0.6252(14) 0.189(7) Uani 1 1 d DU
H23A H 1.3336 0.6589 0.5788 0.227 Uiso 1 1 calc R
H23B H 1.2692 0.6133 0.6858 0.227 Uiso 1 1 calc R
C24 C 1.1224(12) 0.6971(11) 0.5927(10) 0.127(4) Uani 1 1 d D
H24A H 1.1237 0.7355 0.5242 0.152 Uiso 1 1 calc R
H24B H 1.0872 0.6373 0.6137 0.152 Uiso 1 1 calc R
C31 C 0.8351(11) 0.8890(7) 0.4994(6) 0.097(3) Uani 1 1 d D
H31A H 0.9243 0.8657 0.4721 0.117 Uiso 1 1 calc R
H31B H 0.8418 0.9381 0.5186 0.117 Uiso 1 1 calc R
C32 C 0.7321(15) 0.9334(10) 0.4285(9) 0.145(6) Uani 1 1 d D
H32A H 0.7779 0.9528 0.3640 0.174 Uiso 1 1 calc R
H32B H 0.6702 0.9920 0.4325 0.174 Uiso 1 1 calc R
C33 C 0.6548(17) 0.8517(10) 0.4551(9) 0.163(7) Uani 1 1 d D
H33A H 0.5573 0.8770 0.4619 0.196 Uiso 1 1 calc R
H33B H 0.6769 0.8275 0.4067 0.196 Uiso 1 1 calc R
C34 C 0.6997(12) 0.7696(7) 0.5481(7) 0.102(3) Uani 1 1 d D
H34A H 0.6212 0.7519 0.5949 0.123 Uiso 1 1 calc R
H34B H 0.7513 0.7105 0.5399 0.123 Uiso 1 1 calc R
C41 C 1.203(2) 0.3390(15) 0.7483(11) 0.205(8) Uani 1 1 d DU
H41A H 1.2986 0.3400 0.7416 0.246 Uiso 1 1 calc R
H41B H 1.1536 0.4063 0.7128 0.246 Uiso 1 1 calc R
C42 C 1.183(4) 0.265(2) 0.7156(18) 0.38(3) Uani 1 1 d D
H42A H 1.1135 0.2984 0.6728 0.461 Uiso 1 1 calc R
H42B H 1.2677 0.2462 0.6804 0.461 Uiso 1 1 calc R
C43 C 1.143(3) 0.1705(19) 0.7997(19) 0.254(13) Uani 1 1 d D
H43A H 1.2021 0.1095 0.7993 0.304 Uiso 1 1 calc R
H43B H 1.0485 0.1683 0.8029 0.304 Uiso 1 1 calc R
C44 C 1.166(3) 0.1922(9) 0.8791(15) 0.214(11) Uani 1 1 d D
H44A H 1.1020 0.1654 0.9352 0.257 Uiso 1 1 calc R
H44B H 1.2574 0.1597 0.8964 0.257 Uiso 1 1 calc R
C51 C 0.7087(17) 0.2765(14) 0.9444(11) 0.171(7) Uani 1 1 d D
H51A H 0.7408 0.2936 0.8776 0.205 Uiso 1 1 calc R
H51B H 0.6193 0.3175 0.9497 0.205 Uiso 1 1 calc R
C52 C 0.7073(18) 0.1642(13) 1.0021(14) 0.178(8) Uani 1 1 d D
H52A H 0.6145 0.1542 1.0167 0.213 Uiso 1 1 calc R
H52B H 0.7593 0.1284 0.9651 0.213 Uiso 1 1 calc R
C53 C 0.7698(18) 0.1240(10) 1.0946(14) 0.164(7) Uani 1 1 d D
H53A H 0.7080 0.0927 1.1504 0.197 Uiso 1 1 calc R
H53B H 0.8556 0.0769 1.0957 0.197 Uiso 1 1 calc R
C54 C 0.7896(17) 0.2192(9) 1.0870(7) 0.135(5) Uani 1 1 d D
H54A H 0.7123 0.2468 1.1212 0.162 Uiso 1 1 calc R
H54B H 0.8711 0.2069 1.1147 0.162 Uiso 1 1 calc R

loop_
_atom_site_aniso_label
_atom_site_aniso_U_11
_atom_site_aniso_U_22
_atom_site_aniso_U_33
_atom_site_aniso_U_23
_atom_site_aniso_U_13
_atom_site_aniso_U_12
Y1 0.0560(5) 0.0516(5) 0.0583(5) -0.0163(3) -0.0185(3) -0.0115(3)
K1 0.0877(14) 0.0618(11) 0.0706(11) -0.0207(9) -0.0144(10) -0.0198(9)
Cl1 0.0610(11) 0.0589(11) 0.0642(11) -0.0162(9) -0.0224(9) -0.0100(8)
Cl2 0.1023(17) 0.0638(13) 0.0853(14) -0.0327(11) -0.0281(13) -0.0162(11)
O1 0.061(3) 0.081(4) 0.072(3) -0.031(3) -0.007(3) -0.017(3)
O2 0.090(4) 0.071(4) 0.063(3) -0.016(3) -0.028(3) -0.027(3)
O3 0.222(12) 0.125(8) 0.122(7) -0.068(6) 0.001(7) -0.022(7)
O4 0.114(6) 0.102(5) 0.111(6) -0.027(4) -0.024(5) -0.046(4)
B3 0.068(6) 0.058(5) 0.077(6) -0.015(5) -0.025(5) -0.010(4)
B4 0.085(7) 0.060(6) 0.092(7) -0.027(5) -0.024(6) 0.005(5)
B5 0.086(7) 0.072(7) 0.106(8) -0.049(6) -0.020(6) 0.001(5)
B6 0.060(5) 0.053(5) 0.077(6) -0.026(4) -0.020(4) -0.007(4)
B7 0.080(7) 0.052(5) 0.081(6) -0.014(5) -0.021(5) -0.020(5)
B8 0.089(8) 0.061(6) 0.104(8) -0.020(6) -0.029(7) -0.003(5)
B9 0.102(9) 0.071(7) 0.107(9) -0.038(6) -0.032(7) -0.010(6)
B10 0.096(8) 0.068(6) 0.103(8) -0.049(6) -0.016(6) -0.013(5)
B11 0.076(6) 0.066(6) 0.083(6) -0.029(5) -0.018(5) -0.027(5)
B12 0.107(9) 0.057(6) 0.098(8) -0.024(6) -0.027(7) -0.021(6)
C1 0.065(5) 0.062(5) 0.069(5) -0.024(4) -0.018(4) -0.009(4)
C2 0.062(5) 0.059(5) 0.071(5) -0.022(4) -0.015(4) -0.016(4)
C11 0.048(4) 0.058(4) 0.072(5) -0.021(4) -0.012(4) -0.010(3)
C12 0.049(4) 0.058(5) 0.075(5) -0.022(4) -0.013(4) -0.010(3)
C13 0.062(5) 0.072(5) 0.067(5) -0.019(4) -0.002(4) -0.018(4)
C14 0.065(5) 0.085(6) 0.063(5) -0.009(5) -0.009(4) -0.022(5)
C15 0.058(5) 0.063(6) 0.102(7) 0.004(5) -0.006(5) -0.019(4)
C16 0.051(5) 0.074(6) 0.088(6) -0.015(5) -0.002(4) -0.029(4)
C17 0.046(4) 0.062(5) 0.084(6) -0.023(4) -0.010(4) -0.010(3)
C18 0.057(5) 0.077(6) 0.093(6) -0.029(5) -0.023(4) -0.023(4)
C19 0.053(5) 0.069(5) 0.079(5) -0.023(4) -0.017(4) -0.009(4)
C21 0.073(6) 0.103(7) 0.078(6) -0.022(5) -0.009(5) -0.037(5)
C22 0.068(8) 0.35(3) 0.225(19) -0.19(2) -0.009(10) -0.033(12)
C23 0.158(10) 0.180(10) 0.186(10) -0.078(8) -0.003(8) 0.010(8)
C24 0.102(9) 0.143(11) 0.145(11) -0.088(10) 0.017(8) -0.019(8)
C31 0.129(9) 0.097(7) 0.063(5) -0.015(5) -0.020(6) -0.049(7)
C32 0.177(14) 0.138(11) 0.094(8) 0.015(8) -0.063(9) -0.076(10)
C33 0.178(15) 0.166(14) 0.108(10) 0.012(9) -0.090(10) -0.050(12)
C34 0.123(9) 0.092(7) 0.109(8) -0.032(6) -0.059(7) -0.031(6)
C41 0.215(12) 0.189(11) 0.195(11) -0.095(9) 0.010(9) -0.026(8)
C42 0.66(8) 0.28(4) 0.18(3) -0.16(3) -0.11(4) 0.11(4)
C43 0.37(4) 0.16(2) 0.22(3) -0.102(19) -0.04(3) 0.00(2)
C44 0.34(3) 0.102(12) 0.168(18) -0.036(12) -0.08(2) 0.002(15)
C51 0.144(14) 0.25(2) 0.131(12) -0.068(14) -0.030(10) -0.065(14)
C52 0.130(13) 0.194(18) 0.29(3) -0.172(19) 0.008(15) -0.052(13)
C53 0.153(15) 0.120(12) 0.224(19) -0.045(12) -0.064(14) -0.054(10)
C54 0.168(14) 0.134(11) 0.103(9) -0.023(8) -0.030(9) -0.071(10)

loop_
_atom_type_symbol
_atom_type_description
_atom_type_scat_dispersion_real
_atom_type_scat_dispersion_imag
_atom_type_scat_source
C C 0.0033 0.0016 'International Tables Vol C Tables 4.2.6.8 and 6.1.1.4'
H H 0.0000 0.0000 'International Tables Vol C Tables 4.2.6.8 and 6.1.1.4'
B B 0.0013 0.0007 'International Tables Vol C Tables 4.2.6.8 and 6.1.1.4'
O O 0.0106 0.0060 'International Tables Vol C Tables 4.2.6.8 and 6.1.1.4'
K K 0.2009 0.2494 'International Tables Vol C Tables 4.2.6.8 and 6.1.1.4'
Cl Cl 0.1484 0.1585 'International Tables Vol C Tables 4.2.6.8 and 6.1.1.4'
Y Y -2.7962 3.5667 'International Tables Vol C Tables 4.2.6.8 and 6.1.1.4'

loop_
_geom_angle_atom_site_label_1
_geom_angle_atom_site_label_2
_geom_angle_atom_site_label_3
_geom_angle
_geom_angle_site_symmetry_1
_geom_angle_site_symmetry_3
O1 Y1 O2 74.49(19) . .
O1 Y1 Cl1 80.20(14) . .
O2 Y1 Cl1 153.22(16) . .
O1 Y1 Cl2 87.04(14) . .
O2 Y1 Cl2 83.01(15) . .
Cl1 Y1 Cl2 87.12(7) . .
O1 Y1 C11 143.2(2) . .
O2 Y1 C11 101.3(2) . .
Cl1 Y1 C11 104.18(17) . .
Cl2 Y1 C11 129.34(18) . .
O1 Y1 C19 146.3(2) . .
O2 Y1 C19 77.0(2) . .
Cl1 Y1 C19 129.8(2) . .
Cl2 Y1 C19 107.0(2) . .
C11 Y1 C19 31.1(2) . .
O1 Y1 C2 83.6(2) . .
O2 Y1 C2 88.4(2) . .
Cl1 Y1 C2 97.47(17) . .
Cl2 Y1 C2 168.70(19) . .
C11 Y1 C2 59.6(2) . .
C19 Y1 C2 78.0(3) . .
O1 Y1 C18 158.1(2) . .
O2 Y1 C18 86.2(2) . .
Cl1 Y1 C18 116.61(19) . .
Cl2 Y1 C18 80.2(2) . .
C11 Y1 C18 50.3(3) . .
C19 Y1 C18 29.8(3) . .
C2 Y1 C18 106.6(3) . .
O1 Y1 C12 153.3(2) . .
O2 Y1 C12 126.3(2) . .
Cl1 Y1 C12 80.52(16) . .
Cl2 Y1 C12 110.27(17) . .
C11 Y1 C12 30.1(2) . .
C19 Y1 C12 49.3(2) . .
C2 Y1 C12 80.7(2) . .
C18 Y1 C12 48.6(3) . .
O1 Y1 C17 165.0(2) . .
O2 Y1 C17 115.2(2) . .
Cl1 Y1 C17 88.05(17) . .
Cl2 Y1 C17 82.98(18) . .
C11 Y1 C17 49.1(2) . .
C19 Y1 C17 48.4(2) . .
C2 Y1 C17 107.4(2) . .
C18 Y1 C17 29.1(2) . .
C12 Y1 C17 28.9(2) . .
O1 Y1 K1 96.99(14) . .
O2 Y1 K1 128.64(14) . .
Cl1 Y1 K1 45.93(5) . .
Cl2 Y1 K1 45.68(6) . .
C11 Y1 K1 112.41(17) . .
C19 Y1 K1 114.91(19) . .
C2 Y1 K1 141.93(17) . .
C18 Y1 K1 86.88(19) . .
C12 Y1 K1 82.56(16) . .
C17 Y1 K1 68.00(16) . .
O4 K1 O3 88.6(3) . .
O4 K1 Cl1 90.69(18) . 2_767
O3 K1 Cl1 117.5(3) . 2_767
O4 K1 Cl2 101.35(18) . .
O3 K1 Cl2 89.4(2) . .
Cl1 K1 Cl2 150.90(9) 2_767 .
O4 K1 Cl1 146.4(2) . .
O3 K1 Cl1 122.8(3) . .
Cl1 K1 Cl1 84.96(7) 2_767 .
Cl2 K1 Cl1 70.33(6) . .
O4 K1 C16 71.5(2) . .
O3 K1 C16 147.6(3) . .
Cl1 K1 C16 88.73(18) 2_767 .
Cl2 K1 C16 70.62(17) . .
Cl1 K1 C16 75.14(15) . .
O4 K1 C14 137.8(2) . 2_767
O3 K1 C14 69.6(3) . 2_767
Cl1 K1 C14 70.23(16) 2_767 2_767
Cl2 K1 C14 113.60(16) . 2_767
Cl1 K1 C14 71.18(18) . 2_767
C16 K1 C14 141.4(2) . 2_767
O4 K1 C15 75.1(3) . .
O3 K1 C15 163.5(3) . .
Cl1 K1 C15 65.52(19) 2_767 .
Cl2 K1 C15 91.90(18) . .
Cl1 K1 C15 72.84(17) . .
C16 K1 C15 23.3(2) . .
C14 K1 C15 124.3(2) 2_767 .
O4 K1 Y1 120.55(18) . .
O3 K1 Y1 119.0(2) . .
Cl1 K1 Y1 114.46(6) 2_767 .
Cl2 K1 Y1 36.97(4) . .
Cl1 K1 Y1 36.65(4) . .
C16 K1 Y1 57.30(14) . .
C14 K1 Y1 101.64(16) 2_767 .
C15 K1 Y1 69.59(15) . .
O4 K1 K1 125.29(19) . 2_767
O3 K1 K1 132.9(3) . 2_767
Cl1 K1 K1 42.92(5) 2_767 2_767
Cl2 K1 K1 110.93(8) . 2_767
Cl1 K1 K1 42.03(4) . 2_767
C16 K1 K1 79.03(17) . 2_767
C14 K1 K1 63.39(18) 2_767 2_767
C15 K1 K1 61.3(2) . 2_767
Y1 K1 K1 74.32(5) . 2_767
Y1 Cl1 K1 142.52(9) . 2_767
Y1 Cl1 K1 97.43(7) . .
K1 Cl1 K1 95.04(7) 2_767 .
Y1 Cl2 K1 97.35(7) . .
C24 O1 C21 112.6(8) . .
C24 O1 Y1 123.4(6) . .
C21 O1 Y1 120.3(5) . .
C34 O2 C31 109.8(6) . .
C34 O2 Y1 123.1(5) . .
C31 O2 Y1 127.0(4) . .
C41 O3 C44 107.4(13) . .
C41 O3 K1 121.4(10) . .
C44 O3 K1 128.2(12) . .
C54 O4 C51 108.5(10) . .
C54 O4 K1 120.2(7) . .
C51 O4 K1 131.1(8) . .
C1 B3 C2 59.9(5) . .
C1 B3 B7 106.9(7) . .
C2 B3 B7 59.6(5) . .
C1 B3 B4 58.8(6) . .
C2 B3 B4 107.6(7) . .
B7 B3 B4 108.3(8) . .
C1 B3 B8 106.0(8) . .
C2 B3 B8 107.3(7) . .
B7 B3 B8 60.2(6) . .
B4 B3 B8 60.0(7) . .
C1 B4 B9 106.7(8) . .
C1 B4 B5 60.8(5) . .
B9 B4 B5 60.3(7) . .
C1 B4 B3 58.0(5) . .
B9 B4 B3 108.2(9) . .
B5 B4 B3 108.7(8) . .
C1 B4 B8 105.9(8) . .
B9 B4 B8 59.8(7) . .
B5 B4 B8 108.7(9) . .
B3 B4 B8 60.7(7) . .
C1 B5 B4 58.3(6) . .
C1 B5 B9 104.4(8) . .
B4 B5 B9 59.6(7) . .
C1 B5 B10 103.3(8) . .
B4 B5 B10 108.1(9) . .
B9 B5 B10 61.7(7) . .
C1 B5 B6 57.3(5) . .
B4 B5 B6 105.1(8) . .
B9 B5 B6 106.0(9) . .
B10 B5 B6 57.5(6) . .
C2 B6 C1 60.1(5) . .
C2 B6 B11 60.7(5) . .
C1 B6 B11 107.6(7) . .
C2 B6 B10 109.3(7) . .
C1 B6 B10 106.7(7) . .
B11 B6 B10 60.7(6) . .
C2 B6 B5 108.6(7) . .
C1 B6 B5 58.7(5) . .
B11 B6 B5 109.1(7) . .
B10 B6 B5 60.4(6) . .
C2 B7 B11 59.5(5) . .
C2 B7 B12 107.0(7) . .
B11 B7 B12 60.4(6) . .
C2 B7 B3 59.1(5) . .
B11 B7 B3 107.6(7) . .
B12 B7 B3 107.7(8) . .
C2 B7 B8 107.4(7) . .
B11 B7 B8 108.1(8) . .
B12 B7 B8 59.3(7) . .
B3 B7 B8 60.8(6) . .
B12 B8 B9 61.5(7) . .
B12 B8 B4 107.6(8) . .
B9 B8 B4 58.7(7) . .
B12 B8 B7 59.6(6) . .
B9 B8 B7 108.3(8) . .
B4 B8 B7 106.9(7) . .
B12 B8 B3 106.6(7) . .
B9 B8 B3 106.4(8) . .
B4 B8 B3 59.4(6) . .
B7 B8 B3 59.0(6) . .
B4 B9 B5 60.2(6) . .
B4 B9 B8 61.5(7) . .
B5 B9 B8 110.0(8) . .
B4 B9 B12 108.1(9) . .
B5 B9 B12 108.7(8) . .
B8 B9 B12 59.2(7) . .
B4 B9 B10 107.7(8) . .
B5 B9 B10 60.7(6) . .
B8 B9 B10 107.2(9) . .
B12 B9 B10 59.2(7) . .
B6 B10 B11 59.1(5) . .
B6 B10 B12 106.3(8) . .
B11 B10 B12 59.8(7) . .
B6 B10 B5 62.0(6) . .
B11 B10 B5 109.2(7) . .
B12 B10 B5 106.5(9) . .
B6 B10 B9 106.3(8) . .
B11 B10 B9 107.2(8) . .
B12 B10 B9 59.6(7) . .
B5 B10 B9 57.6(6) . .
C2 B11 B6 58.3(5) . .
C2 B11 B7 59.9(5) . .
B6 B11 B7 107.2(7) . .
C2 B11 B10 107.0(7) . .
B6 B11 B10 60.2(6) . .
B7 B11 B10 109.1(8) . .
C2 B11 B12 107.1(7) . .
B6 B11 B12 108.0(8) . .
B7 B11 B12 60.1(6) . .
B10 B11 B12 60.9(7) . .
B8 B12 B7 61.1(7) . .
B8 B12 B11 108.8(8) . .
B7 B12 B11 59.5(6) . .
B8 B12 B10 108.9(9) . .
B7 B12 B10 107.4(7) . .
B11 B12 B10 59.4(6) . .
B8 B12 B9 59.3(7) . .
B7 B12 B9 107.8(8) . .
B11 B12 B9 108.1(8) . .
B10 B12 B9 61.2(7) . .
C11 C1 B3 115.8(7) . .
C11 C1 B4 127.7(7) . .
B3 C1 B4 63.3(6) . .
C11 C1 C2 109.7(6) . .
B3 C1 C2 61.3(5) . .
B4 C1 C2 112.3(7) . .
C11 C1 B6 115.1(6) . .
B3 C1 B6 110.5(7) . .
B4 C1 B6 112.6(7) . .
C2 C1 B6 59.0(5) . .
C11 C1 B5 126.3(8) . .
B3 C1 B5 113.2(7) . .
B4 C1 B5 60.9(6) . .
C2 C1 B5 112.1(7) . .
B6 C1 B5 64.0(6) . .
B6 C2 C1 60.9(5) . .
B6 C2 B3 110.0(7) . .
C1 C2 B3 58.8(5) . .
B6 C2 B11 61.0(5) . .
C1 C2 B11 108.4(6) . .
B3 C2 B11 110.3(6) . .
B6 C2 B7 110.0(6) . .
C1 C2 B7 107.4(6) . .
B3 C2 B7 61.3(5) . .
B11 C2 B7 60.7(5) . .
B6 C2 Y1 104.5(5) . .
C1 C2 Y1 92.2(4) . .
B3 C2 Y1 109.9(5) . .
B11 C2 Y1 139.8(5) . .
B7 C2 Y1 145.3(6) . .
C19 C11 C12 107.2(7) . .
C19 C11 C1 123.3(7) . .
C12 C11 C1 128.3(7) . .
C19 C11 Y1 74.9(5) . .
C12 C11 Y1 83.1(5) . .
C1 C11 Y1 98.4(5) . .
C13 C12 C17 119.2(8) . .
C13 C12 C11 133.9(8) . .
C17 C12 C11 106.8(7) . .
C13 C12 Y1 124.6(5) . .
C17 C12 Y1 76.7(5) . .
C11 C12 Y1 66.8(4) . .
C14 C13 C12 120.0(9) . .
C13 C14 C15 120.5(9) . .
C13 C14 K1 91.2(5) . 2_767
C15 C14 K1 115.2(6) . 2_767
C14 C15 C16 122.7(8) . .
C14 C15 K1 116.0(6) . .
C16 C15 K1 73.7(6) . .
C15 C16 C17 115.5(8) . .
C15 C16 K1 83.0(5) . .
C17 C16 K1 113.7(5) . .
C18 C17 C12 108.3(7) . .
C18 C17 C16 129.9(8) . .
C12 C17 C16 121.8(8) . .
C18 C17 Y1 70.6(5) . .
C12 C17 Y1 74.4(5) . .
C16 C17 Y1 121.0(5) . .
C19 C18 C17 108.1(8) . .
C19 C18 Y1 70.9(4) . .
C17 C18 Y1 80.3(4) . .
C18 C19 C11 109.3(7) . .
C18 C19 Y1 79.3(5) . .
C11 C19 Y1 74.0(4) . .
O1 C21 C22 108.1(9) . .
C21 C22 C23 99.9(11) . .
C24 C23 C22 109.7(12) . .
O1 C24 C23 98.2(10) . .
O2 C31 C32 104.8(7) . .
C31 C32 C33 106.2(8) . .
C34 C33 C32 105.6(8) . .
O2 C34 C33 107.5(8) . .
O3 C41 C42 102.0(14) . .
C43 C42 C41 112.3(17) . .
C42 C43 C44 96.4(17) . .
O3 C44 C43 109.8(14) . .
O4 C51 C52 101.1(11) . .
C53 C52 C51 109.1(11) . .
C54 C53 C52 99.9(11) . .
O4 C54 C53 108.0(10) . .

loop_
_geom_bond_atom_site_label_1
_geom_bond_atom_site_label_2
_geom_bond_distance
_geom_bond_site_symmetry_2
Y1 O1 2.395(5) .
Y1 O2 2.402(5) .
Y1 Cl1 2.6050(18) .
Y1 Cl2 2.624(2) .
Y1 C11 2.625(8) .
Y1 C19 2.636(8) .
Y1 C2 2.641(8) .
Y1 C18 2.740(8) .
Y1 C12 2.835(8) .
Y1 C17 2.864(8) .
Y1 K1 4.3277(19) .
K1 O4 2.683(7) .
K1 O3 2.702(10) .
K1 Cl1 3.083(3) 2_767
K1 Cl2 3.122(3) .
K1 Cl1 3.135(3) .
K1 C16 3.420(9) .
K1 C14 3.454(9) 2_767
K1 C15 3.537(11) .
K1 K1 4.586(4) 2_767
Cl1 K1 3.083(3) 2_767
O1 C24 1.449(8) .
O1 C21 1.461(7) .
O2 C34 1.436(7) .
O2 C31 1.447(7) .
O3 C41 1.430(9) .
O3 C44 1.431(9) .
O4 C54 1.406(8) .
O4 C51 1.421(9) .
B3 C1 1.690(13) .
B3 C2 1.732(12) .
B3 B7 1.771(14) .
B3 B4 1.780(16) .
B3 B8 1.803(15) .
B4 C1 1.704(12) .
B4 B9 1.740(17) .
B4 B5 1.750(16) .
B4 B8 1.790(18) .
B5 C1 1.747(14) .
B5 B9 1.752(17) .
B5 B10 1.810(17) .
B5 B6 1.838(14) .
B6 C2 1.690(13) .
B6 C1 1.722(12) .
B6 B11 1.737(14) .
B6 B10 1.756(13) .
B7 C2 1.740(12) .
B7 B11 1.755(14) .
B7 B12 1.766(16) .
B7 B8 1.791(16) .
B8 B12 1.759(17) .
B8 B9 1.760(18) .
B9 B12 1.799(19) .
B9 B10 1.828(16) .
B10 B11 1.764(16) .
B10 B12 1.791(17) .
B11 C2 1.733(12) .
B11 B12 1.771(15) .
C1 C11 1.488(11) .
C1 C2 1.708(12) .
C11 C19 1.410(11) .
C11 C12 1.434(10) .
C12 C13 1.392(12) .
C12 C17 1.421(11) .
C13 C14 1.378(12) .
C14 C15 1.393(14) .
C14 K1 3.454(9) 2_767
C15 C16 1.408(14) .
C16 C17 1.425(11) .
C17 C18 1.411(12) .
C18 C19 1.386(12) .
C21 C22 1.524(9) .
C22 C23 1.541(9) .
C23 C24 1.535(9) .
C31 C32 1.516(9) .
C32 C33 1.523(9) .
C33 C34 1.498(8) .
C41 C42 1.538(10) .
C42 C43 1.536(10) .
C43 C44 1.544(10) .
C51 C52 1.536(9) .
C52 C53 1.532(9) .
C53 C54 1.489(9) .
